data_4068860
loop_
_publ_author_name
'Jia, Ai-Quan'
'Jin, Guo-Xin'

_publ_section_title
;
 Syntheses, Reactions, and Ethylene Polymerization of Titanium Complexes
 with [N, O, S] Ligands
;
_journal_issue 6
_journal_name_full Organometallics
_journal_page_first 1872
_journal_paper_doi 10.1021/om801131b
_journal_volume 28
_journal_year 2009
_chemical_formula_sum 'C40 H50 N2 O6 S2 Ti2'
_chemical_formula_weight 814.74
_chemical_name_systematic
; 
 ? 
;
_space_group_IT_number 14
_symmetry_cell_setting monoclinic
_symmetry_space_group_name_Hall '-P 2ybc'
_symmetry_space_group_name_H-M 'P 1 21/c 1'
_atom_sites_solution_hydrogens geom
_atom_sites_solution_primary direct
_atom_sites_solution_secondary difmap
_audit_creation_method SHELXL-97
_cell_angle_alpha 90.00
_cell_angle_beta 118.922(4)
_cell_angle_gamma 90.00
_cell_formula_units_Z 2
_cell_length_a 12.349(4)
_cell_length_b 15.935(5)
_cell_length_c 12.185(4)
_cell_measurement_reflns_used 965
_cell_measurement_temperature 293(2)
_cell_measurement_theta_max 23.798
_cell_measurement_theta_min 2.277
_cell_volume 2098.7(12)
_computing_cell_refinement 'Bruker SMART'
_computing_data_collection 'Bruker SMART'
_computing_data_reduction 'Bruker SHELXTL'
_computing_molecular_graphics 'Bruker SHELXTL'
_computing_publication_material 'Bruker SHELXTL'
_computing_structure_refinement 'SHELXL-97 (Sheldrick, 1997)'
_computing_structure_solution 'SHELXS-97 (Sheldrick, 1990)'
_diffrn_ambient_temperature 293(2)
_diffrn_measured_fraction_theta_full 0.967
_diffrn_measured_fraction_theta_max 0.967
_diffrn_measurement_device_type 'CCD area detector'
_diffrn_measurement_method 'phi and omega scans'
_diffrn_radiation_monochromator graphite
_diffrn_radiation_source 'fine-focus sealed tube'
_diffrn_radiation_type MoK\a
_diffrn_radiation_wavelength 0.71073
_diffrn_reflns_av_R_equivalents 0.0444
_diffrn_reflns_av_sigmaI/netI 0.0664
_diffrn_reflns_limit_h_max 10
_diffrn_reflns_limit_h_min -15
_diffrn_reflns_limit_k_max 16
_diffrn_reflns_limit_k_min -20
_diffrn_reflns_limit_l_max 15
_diffrn_reflns_limit_l_min -15
_diffrn_reflns_number 9962
_diffrn_reflns_theta_full 27.17
_diffrn_reflns_theta_max 27.17
_diffrn_reflns_theta_min 1.88
_diffrn_standards_decay_% 4.41
_exptl_absorpt_coefficient_mu 0.525
_exptl_absorpt_correction_T_max 0.9742
_exptl_absorpt_correction_T_min 0.9397
_exptl_absorpt_correction_type multi-scan
_exptl_absorpt_process_details sadabs
_exptl_crystal_colour red
_exptl_crystal_density_diffrn 1.289
_exptl_crystal_density_method 'not measured'
_exptl_crystal_description block
_exptl_crystal_F_000 856
_exptl_crystal_size_max 0.12
_exptl_crystal_size_mid 0.08
_exptl_crystal_size_min 0.05
_refine_diff_density_max 0.295
_refine_diff_density_min -0.159
_refine_diff_density_rms 0.046
_refine_ls_extinction_method none
_refine_ls_goodness_of_fit_ref 0.828
_refine_ls_hydrogen_treatment constr
_refine_ls_matrix_type full
_refine_ls_number_parameters 290
_refine_ls_number_reflns 4499
_refine_ls_number_restraints 0
_refine_ls_restrained_S_all 0.828
_refine_ls_R_factor_all 0.0806
_refine_ls_R_factor_gt 0.0405
_refine_ls_shift/su_max 0.003
_refine_ls_shift/su_mean 0.000
_refine_ls_structure_factor_coef Fsqd
_refine_ls_weighting_details 'calc w=1/[\s^2^(Fo^2^)+(0.0472P)^2^+0.0000P] where P=(Fo^2^+2Fc^2^)/3'
_refine_ls_weighting_scheme calc
_refine_ls_wR_factor_gt 0.0872
_refine_ls_wR_factor_ref 0.0950
_reflns_number_gt 2434
_reflns_number_total 4499
_reflns_threshold_expression >2sigma(I)
_cod_data_source_file om801131b_si_001.cif
_cod_data_source_block f81110d
_cod_depositor_comments
;
The following automatic conversions were performed:

'_symmetry_cell_setting' value 'Monoclinic' changed to 'monoclinic'
according to /home/saulius/struct/CIF-dictionaries/cif_core.dic
dictionary named 'cif_core.dic' version 2.4.2 from 2011-04-26.

Automatic conversion script
Id: cif_fix_values 1715 2011-07-08 13:25:40Z adriana 
;
_cod_original_cell_volume 2098.6(12)
_cod_original_sg_symbol_H-M P2(1)/c
_cod_database_code 4068860

loop_
_symmetry_equiv_pos_as_xyz
'x, y, z'
'-x, y+1/2, -z+1/2'
'-x, -y, -z'
'x, -y-1/2, z-1/2'

loop_
_atom_site_label
_atom_site_type_symbol
_atom_site_fract_x
_atom_site_fract_y
_atom_site_fract_z
_atom_site_U_iso_or_equiv
_atom_site_adp_type
_atom_site_occupancy
_atom_site_symmetry_multiplicity
_atom_site_calc_flag
_atom_site_refinement_flags
_atom_site_disorder_assembly
_atom_site_disorder_group
Ti1 Ti 0.18093(4) 0.46942(3) 0.07999(4) 0.05662(15) Uani 1 1 d . . .
N1 N 0.08848(16) 0.38229(11) -0.08149(17) 0.0529(5) Uani 1 1 d . A .
O1 O 0.26983(14) 0.50246(10) -0.00323(16) 0.0675(4) Uani 1 1 d . . .
O2 O 0.27052(15) 0.38530(11) 0.17374(15) 0.0739(5) Uani 1 1 d . . .
O3 O 0.22090(14) 0.55182(10) 0.19049(14) 0.0671(5) Uani 1 1 d . . .
S1 S -0.00540(5) 0.42543(4) 0.09235(5) 0.05540(18) Uani 1 1 d . . .
C1 C 0.2606(2) 0.49569(15) -0.1153(3) 0.0635(6) Uani 1 1 d . . .
C2 C 0.3402(2) 0.54430(17) -0.1422(3) 0.0773(8) Uani 1 1 d . . .
C3 C 0.3334(3) 0.5333(2) -0.2572(4) 0.0981(10) Uani 1 1 d . . .
H3 H 0.3865 0.5643 -0.2755 0.118 Uiso 1 1 calc R . .
C4 C 0.2528(4) 0.4795(2) -0.3455(4) 0.1043(11) Uani 1 1 d . . .
H4 H 0.2512 0.4741 -0.4223 0.125 Uiso 1 1 calc R . .
C5 C 0.1742(3) 0.43349(18) -0.3201(3) 0.0867(8) Uani 1 1 d . . .
H5 H 0.1183 0.3970 -0.3804 0.104 Uiso 1 1 calc R . .
C6 C 0.1769(2) 0.44062(15) -0.2050(2) 0.0649(7) Uani 1 1 d . . .
C7 C 0.0975(2) 0.38643(15) -0.1825(2) 0.0616(6) Uani 1 1 d . . .
H7 H 0.0471 0.3504 -0.2473 0.074 Uiso 1 1 calc R . .
C8 C 0.01513(19) 0.31695(14) -0.07084(19) 0.0531(6) Uani 1 1 d . . .
C9 C -0.0347(2) 0.33077(13) 0.00726(19) 0.0522(6) Uani 1 1 d . A .
C10 C -0.1099(2) 0.27008(16) 0.0175(2) 0.0685(7) Uani 1 1 d . . .
H10 H -0.1464 0.2795 0.0676 0.082 Uiso 1 1 calc R A .
C11 C -0.1300(3) 0.19559(17) -0.0474(3) 0.0840(8) Uani 1 1 d . A .
H11 H -0.1808 0.1551 -0.0408 0.101 Uiso 1 1 calc R . .
C12 C -0.0773(3) 0.18030(16) -0.1206(3) 0.0787(8) Uani 1 1 d . . .
H12 H -0.0914 0.1296 -0.1631 0.094 Uiso 1 1 calc R A .
C13 C -0.0027(2) 0.24016(15) -0.1316(2) 0.0668(7) Uani 1 1 d . A .
H13 H 0.0357 0.2293 -0.1796 0.080 Uiso 1 1 calc R . .
C14 C 0.4255(3) 0.60671(19) -0.0463(3) 0.1043(10) Uani 1 1 d . . .
H14A H 0.3782 0.6533 -0.0425 0.156 Uiso 1 1 calc R . .
H14B H 0.4850 0.6264 -0.0697 0.156 Uiso 1 1 calc R . .
H14C H 0.4678 0.5802 0.0344 0.156 Uiso 1 1 calc R . .
C15 C 0.2824(9) 0.3043(6) 0.2294(9) 0.066(2) Uani 0.527(14) 1 d P A 1
H15B H 0.2117 0.2664 0.1855 0.080 Uiso 0.527(14) 1 calc PR A 1
C16 C 0.407(2) 0.2708(14) 0.250(2) 0.211(12) Uani 0.527(14) 1 d P A 1
H16A H 0.4024 0.2596 0.1699 0.317 Uiso 0.527(14) 1 calc PR A 1
H16B H 0.4275 0.2200 0.2978 0.317 Uiso 0.527(14) 1 calc PR A 1
H16C H 0.4706 0.3119 0.2939 0.317 Uiso 0.527(14) 1 calc PR A 1
C17 C 0.3208(18) 0.3211(14) 0.3642(13) 0.181(9) Uani 0.527(14) 1 d P A 1
H17A H 0.4057 0.3387 0.4072 0.272 Uiso 0.527(14) 1 calc PR A 1
H17B H 0.3115 0.2709 0.4024 0.272 Uiso 0.527(14) 1 calc PR A 1
H17C H 0.2696 0.3646 0.3694 0.272 Uiso 0.527(14) 1 calc PR A 1
C18 C 0.2965(4) 0.5927(3) 0.2982(4) 0.1484(17) Uani 0.527(14) 1 d P A 1
H18B H 0.2645 0.6490 0.2980 0.178 Uiso 0.527(14) 1 calc PR A 1
C19 C 0.4278(9) 0.5982(12) 0.3090(11) 0.194(8) Uani 0.527(14) 1 d P A 1
H19A H 0.4739 0.5484 0.3489 0.292 Uiso 0.527(14) 1 calc PR A 1
H19B H 0.4706 0.6465 0.3581 0.292 Uiso 0.527(14) 1 calc PR A 1
H19C H 0.4195 0.6031 0.2268 0.292 Uiso 0.527(14) 1 calc PR A 1
C20 C 0.3170(19) 0.5499(12) 0.4037(10) 0.241(11) Uani 0.527(14) 1 d P A 1
H20A H 0.2440 0.5191 0.3875 0.361 Uiso 0.527(14) 1 calc PR A 1
H20B H 0.3368 0.5889 0.4708 0.361 Uiso 0.527(14) 1 calc PR A 1
H20C H 0.3848 0.5117 0.4270 0.361 Uiso 0.527(14) 1 calc PR A 1
C15' C 0.338(2) 0.3248(13) 0.252(2) 0.152(7) Uani 0.473(14) 1 d P A 2
H15A H 0.4185 0.3504 0.3066 0.182 Uiso 0.473(14) 1 calc PR A 2
C16' C 0.364(2) 0.2568(13) 0.184(2) 0.140(7) Uani 0.473(14) 1 d P A 2
H16D H 0.3930 0.2079 0.2362 0.210 Uiso 0.473(14) 1 calc PR A 2
H16E H 0.4257 0.2753 0.1631 0.210 Uiso 0.473(14) 1 calc PR A 2
H16F H 0.2892 0.2432 0.1082 0.210 Uiso 0.473(14) 1 calc PR A 2
C17' C 0.2918(17) 0.2986(14) 0.332(2) 0.148(8) Uani 0.473(14) 1 d P A 2
H17D H 0.2061 0.2836 0.2824 0.223 Uiso 0.473(14) 1 calc PR A 2
H17E H 0.2998 0.3436 0.3875 0.223 Uiso 0.473(14) 1 calc PR A 2
H17F H 0.3379 0.2509 0.3794 0.223 Uiso 0.473(14) 1 calc PR A 2
C18' C 0.2965(4) 0.5927(3) 0.2982(4) 0.1484(17) Uani 0.473(14) 1 d P A 2
H18A H 0.3609 0.5505 0.3421 0.178 Uiso 0.473(14) 1 calc PR A 2
C19' C 0.3628(18) 0.6562(9) 0.2914(13) 0.229(12) Uani 0.473(14) 1 d P A 2
H19D H 0.3612 0.7019 0.3420 0.343 Uiso 0.473(14) 1 calc PR A 2
H19E H 0.3284 0.6743 0.2059 0.343 Uiso 0.473(14) 1 calc PR A 2
H19F H 0.4467 0.6383 0.3215 0.343 Uiso 0.473(14) 1 calc PR A 2
C20' C 0.2801(10) 0.6175(12) 0.3797(13) 0.158(8) Uani 0.473(14) 1 d P A 2
H20D H 0.3140 0.5783 0.4480 0.237 Uiso 0.473(14) 1 calc PR A 2
H20E H 0.1930 0.6236 0.3498 0.237 Uiso 0.473(14) 1 calc PR A 2
H20F H 0.3201 0.6709 0.4080 0.237 Uiso 0.473(14) 1 calc PR A 2

loop_
_atom_site_aniso_label
_atom_site_aniso_U_11
_atom_site_aniso_U_22
_atom_site_aniso_U_33
_atom_site_aniso_U_23
_atom_site_aniso_U_13
_atom_site_aniso_U_12
Ti1 0.0490(2) 0.0547(3) 0.0530(3) 0.0017(2) 0.01419(19) -0.0029(2)
N1 0.0538(11) 0.0474(11) 0.0544(12) 0.0028(9) 0.0237(10) 0.0012(9)
O1 0.0535(9) 0.0691(12) 0.0769(11) 0.0030(9) 0.0291(9) -0.0065(8)
O2 0.0668(11) 0.0627(12) 0.0703(11) 0.0151(9) 0.0159(9) 0.0085(9)
O3 0.0620(10) 0.0642(11) 0.0532(9) -0.0072(8) 0.0106(8) -0.0121(8)
S1 0.0571(4) 0.0546(4) 0.0485(3) 0.0005(3) 0.0208(3) -0.0027(3)
C1 0.0559(15) 0.0578(16) 0.0814(18) 0.0173(14) 0.0369(14) 0.0155(12)
C2 0.0641(17) 0.0658(19) 0.108(2) 0.0312(17) 0.0463(17) 0.0173(14)
C3 0.107(3) 0.082(2) 0.140(3) 0.037(2) 0.087(3) 0.0166(19)
C4 0.144(3) 0.090(3) 0.124(3) 0.022(2) 0.100(3) 0.021(2)
C5 0.116(2) 0.0719(19) 0.095(2) 0.0062(16) 0.069(2) 0.0051(17)
C6 0.0744(17) 0.0548(16) 0.0776(18) 0.0108(14) 0.0465(16) 0.0122(13)
C7 0.0675(15) 0.0525(15) 0.0639(16) -0.0018(12) 0.0310(13) 0.0061(12)
C8 0.0512(13) 0.0498(14) 0.0478(14) 0.0001(11) 0.0157(11) -0.0030(11)
C9 0.0519(13) 0.0467(13) 0.0467(13) 0.0061(10) 0.0149(11) -0.0009(11)
C10 0.0803(18) 0.0614(17) 0.0633(16) 0.0053(13) 0.0345(14) -0.0106(14)
C11 0.104(2) 0.0611(19) 0.085(2) 0.0000(16) 0.0442(18) -0.0269(15)
C12 0.102(2) 0.0515(16) 0.0774(18) -0.0083(14) 0.0390(17) -0.0153(15)
C13 0.0740(17) 0.0576(16) 0.0624(15) -0.0014(13) 0.0280(13) -0.0020(13)
C14 0.0725(19) 0.087(2) 0.150(3) 0.026(2) 0.052(2) -0.0109(17)
C15 0.055(4) 0.066(5) 0.067(5) 0.025(3) 0.021(4) -0.005(3)
C16 0.29(2) 0.161(18) 0.22(2) 0.080(16) 0.15(2) 0.150(17)
C17 0.230(15) 0.218(18) 0.054(5) 0.038(8) 0.036(6) -0.058(12)
C18 0.128(4) 0.171(5) 0.095(3) -0.052(3) 0.014(3) -0.057(3)
C19 0.083(7) 0.38(2) 0.124(9) -0.117(12) 0.053(6) -0.108(9)
C20 0.40(2) 0.245(17) 0.065(6) -0.052(8) 0.100(10) -0.192(16)
C15' 0.146(15) 0.140(14) 0.212(18) 0.079(13) 0.120(14) 0.037(12)
C16' 0.194(16) 0.082(7) 0.22(2) 0.001(11) 0.155(17) 0.028(9)
C17' 0.137(11) 0.115(10) 0.23(3) 0.044(13) 0.122(16) 0.012(9)
C18' 0.128(4) 0.171(5) 0.095(3) -0.052(3) 0.014(3) -0.057(3)
C19' 0.205(17) 0.160(12) 0.147(10) 0.039(9) -0.053(11) -0.140(11)
C20' 0.101(7) 0.270(19) 0.110(9) -0.107(12) 0.056(6) -0.032(9)

loop_
_atom_type_symbol
_atom_type_description
_atom_type_scat_dispersion_real
_atom_type_scat_dispersion_imag
_atom_type_scat_source
C C 0.0033 0.0016 'International Tables Vol C Tables 4.2.6.8 and 6.1.1.4'
H H 0.0000 0.0000 'International Tables Vol C Tables 4.2.6.8 and 6.1.1.4'
N N 0.0061 0.0033 'International Tables Vol C Tables 4.2.6.8 and 6.1.1.4'
O O 0.0106 0.0060 'International Tables Vol C Tables 4.2.6.8 and 6.1.1.4'
S S 0.1246 0.1234 'International Tables Vol C Tables 4.2.6.8 and 6.1.1.4'
Ti Ti 0.2776 0.4457 'International Tables Vol C Tables 4.2.6.8 and 6.1.1.4'

loop_
_geom_angle_atom_site_label_1
_geom_angle_atom_site_label_2
_geom_angle_atom_site_label_3
_geom_angle
_geom_angle_site_symmetry_3
O2 Ti1 O3 102.38(8) .
O2 Ti1 O1 102.35(8) .
O3 Ti1 O1 100.39(8) .
O2 Ti1 N1 89.50(7) .
O3 Ti1 N1 166.40(7) .
O1 Ti1 N1 83.23(7) .
O2 Ti1 S1 93.19(6) .
O3 Ti1 S1 95.11(6) .
O1 Ti1 S1 155.04(5) .
N1 Ti1 S1 77.43(5) .
O2 Ti1 S1 167.93(6) 3_565
O3 Ti1 S1 87.46(6) 3_565
O1 Ti1 S1 82.43(6) 3_565
N1 Ti1 S1 79.99(5) 3_565
S1 Ti1 S1 78.81(3) 3_565
C7 N1 C8 118.4(2) .
C7 N1 Ti1 124.68(16) .
C8 N1 Ti1 116.92(14) .
C1 O1 Ti1 138.56(16) .
C15' O2 C15 28.5(9) .
C15' O2 Ti1 175.7(10) .
C15 O2 Ti1 151.8(4) .
C18 O3 Ti1 154.3(3) .
C9 S1 Ti1 97.94(8) .
C9 S1 Ti1 102.17(7) 3_565
Ti1 S1 Ti1 101.19(3) 3_565
O1 C1 C6 121.6(2) .
O1 C1 C2 118.4(3) .
C6 C1 C2 120.0(3) .
C3 C2 C1 117.5(3) .
C3 C2 C14 123.3(3) .
C1 C2 C14 119.2(3) .
C4 C3 C2 123.2(3) .
C3 C4 C5 119.1(3) .
C4 C5 C6 120.8(3) .
C5 C6 C1 119.3(3) .
C5 C6 C7 117.4(3) .
C1 C6 C7 123.2(2) .
N1 C7 C6 126.7(2) .
C9 C8 C13 120.0(2) .
C9 C8 N1 117.5(2) .
C13 C8 N1 122.5(2) .
C8 C9 C10 119.5(2) .
C8 C9 S1 120.61(17) .
C10 C9 S1 119.90(19) .
C11 C10 C9 119.4(2) .
C12 C11 C10 121.3(2) .
C11 C12 C13 119.7(3) .
C12 C13 C8 119.9(2) .
O2 C15 C17 105.3(10) .
O2 C15 C16 104.7(11) .
C17 C15 C16 97.2(13) .
O3 C18 C20 113.5(6) .
O3 C18 C19 108.0(5) .
C20 C18 C19 103.6(14) .
O2 C15' C17' 112.6(16) .
O2 C15' C16' 111.2(19) .
C17' C15' C16' 115.8(19) .

loop_
_geom_bond_atom_site_label_1
_geom_bond_atom_site_label_2
_geom_bond_distance
_geom_bond_site_symmetry_2
Ti1 O2 1.7617(18) .
Ti1 O3 1.7714(16) .
Ti1 O1 1.8940(17) .
Ti1 N1 2.2202(19) .
Ti1 S1 2.4787(10) .
Ti1 S1 2.7409(9) 3_565
N1 C7 1.289(3) .
N1 C8 1.427(3) .
O1 C1 1.319(3) .
O2 C15' 1.326(18) .
O2 C15 1.433(10) .
O3 C18 1.354(4) .
S1 C9 1.766(2) .
S1 Ti1 2.7409(9) 3_565
C1 C6 1.393(3) .
C1 C2 1.408(3) .
C2 C3 1.374(4) .
C2 C14 1.508(4) .
C3 C4 1.359(4) .
C4 C5 1.367(4) .
C5 C6 1.390(3) .
C6 C7 1.430(3) .
C8 C9 1.378(3) .
C8 C13 1.391(3) .
C9 C10 1.388(3) .
C10 C11 1.380(3) .
C11 C12 1.356(4) .
C12 C13 1.377(3) .
C15 C17 1.50(2) .
C15 C16 1.54(3) .
C18 C20 1.367(12) .
C18 C19 1.564(10) .
C15' C17' 1.41(2) .
C15' C16' 1.49(3) .
